data_7702947
loop_
_publ_author_name
'Kuo, Hsin-Ya'
'Tignor, Steven E.'
'Lee, Tia S.'
'Ni, Danrui'
'Park, James Eujin'
'Scholes, Gregory D.'
'Bocarsly, Andrew B.'

_publ_section_title
;
 Reduction-induced CO dissociation by a
 [Mn(bpy)(CO)<sub>4</sub>][SbF<sub>6</sub>] complex and its relevance in
 electrocatalytic CO<sub>2</sub> reduction.
;
_journal_issue 3
_journal_name_full 'Dalton transactions (Cambridge, England : 2003)'
_journal_page_first 891
_journal_page_last 900
_journal_paper_doi 10.1039/c9dt04150h
_journal_volume 49
_journal_year 2020
_chemical_formula_moiety 'C14 H8 N2 O4 Mn+, F6Sb-, (CH2Cl2)'
_chemical_formula_sum 'C15 H10 Cl2 F6 Mn N2 O4 Sb'
_chemical_formula_weight 643.84
_chemical_name_common HK1a
_chemical_name_systematic 'Tetracarbonyl-(2,2'-bipyridine)-manganese hexafluoroantimonate dichloromethane solvate'
_chemical_properties_physical Light-sensitive,Photo-sensitive
_space_group_crystal_system monoclinic
_space_group_IT_number 14
_space_group_name_Hall '-P 2yn'
_space_group_name_H-M_alt 'P 1 21/n 1'
_atom_sites_solution_hydrogens geom
_audit_update_record
;
2019-03-29 deposited with the CCDC.	2019-12-11 downloaded from the CCDC.
;
_cell_angle_alpha 90
_cell_angle_beta 92.010(2)
_cell_angle_gamma 90
_cell_formula_units_Z 4
_cell_length_a 10.8094(7)
_cell_length_b 17.2883(10)
_cell_length_c 11.0181(7)
_cell_measurement_reflns_used 9839
_cell_measurement_temperature 100.(2)
_cell_measurement_theta_max 31.1019
_cell_measurement_theta_min 2.5945
_cell_volume 2057.8(2)
_computing_cell_refinement 'SAINT V8.38A (Bruker AXS Inc., 2017)'
_computing_data_collection 'Bruker Instrument Service vV6.2.6'
_computing_data_reduction 'SAINT V8.38A (Bruker AXS Inc., 2017)'
_computing_molecular_graphics 'shelXle (C.B. Huebschle, rev 833)'
_computing_structure_refinement 'SHELXL-2014/7 (Sheldrick, 2014)'
_computing_structure_solution 'SHELXT (Sheldrick, 2016)'
_diffrn_ambient_temperature 100.(2)
_diffrn_detector_area_resol_mean 10.4167
_diffrn_measured_fraction_theta_full 0.999
_diffrn_measured_fraction_theta_max 0.999
_diffrn_measurement_device_type 'Bruker Photon 100 CMOS'
_diffrn_radiation_type 'Mo K\a'
_diffrn_radiation_wavelength 0.71073
_diffrn_reflns_av_R_equivalents 0.0403
_diffrn_reflns_av_unetI/netI 0.0194
_diffrn_reflns_limit_h_max 15
_diffrn_reflns_limit_h_min -15
_diffrn_reflns_limit_k_max 24
_diffrn_reflns_limit_k_min -24
_diffrn_reflns_limit_l_max 15
_diffrn_reflns_limit_l_min -15
_diffrn_reflns_number 66616
_diffrn_reflns_theta_full 30.51
_diffrn_reflns_theta_max 30.51
_diffrn_reflns_theta_min 2.19
_diffrn_source 'I\mS microfocus source'
_exptl_absorpt_coefficient_mu 2.265
_exptl_absorpt_correction_T_max 0.74
_exptl_absorpt_correction_T_min 0.60
_exptl_absorpt_correction_type multi-scan
_exptl_absorpt_process_details 'SADABS V2014/5 (Bruker AXS Inc.)'
_exptl_crystal_colour 'translucent pale yellow'
_exptl_crystal_density_diffrn 2.078
_exptl_crystal_density_method 'not measured'
_exptl_crystal_description prism
_exptl_crystal_F_000 1240
_exptl_crystal_recrystallization_method 'Re-crystallisation from solvent: Dichloromethane/Hexane'
_exptl_crystal_size_max 0.188
_exptl_crystal_size_mid 0.158
_exptl_crystal_size_min 0.141
_refine_diff_density_max 2.428
_refine_diff_density_min -1.402
_refine_ls_extinction_method none
_refine_ls_goodness_of_fit_ref 1.206
_refine_ls_hydrogen_treatment constr
_refine_ls_matrix_type full
_refine_ls_number_parameters 280
_refine_ls_number_reflns 6287
_refine_ls_number_restraints 0
_refine_ls_restrained_S_all 1.206
_refine_ls_R_factor_all 0.0482
_refine_ls_R_factor_gt 0.0434
_refine_ls_shift/su_max 0.001
_refine_ls_shift/su_mean 0.000
_refine_ls_structure_factor_coef Fsqd
_refine_ls_weighting_details 'w=1/[\s^2^(Fo^2^)+(0.0238P)^2^+11.4660P] where P=(Fo^2^+2Fc^2^)/3'
_refine_ls_weighting_scheme calc
_refine_ls_wR_factor_gt 0.1009
_refine_ls_wR_factor_ref 0.1027
_reflns_number_gt 5735
_reflns_number_total 6287
_reflns_threshold_expression 'I > 2\s(I)'
_cod_data_source_file c9dt04150h2.cif
_cod_data_source_block PDJHK1a
_cod_depositor_comments 'Adding full bibliography for 7702947.cif.'
_cod_database_code 7702947

loop_
_space_group_symop_operation_xyz
'x, y, z'
'-x+1/2, y+1/2, -z+1/2'
'-x, -y, -z'
'x-1/2, -y-1/2, z-1/2'

loop_
_atom_site_type_symbol
_atom_site_label
_atom_site_fract_x
_atom_site_fract_y
_atom_site_fract_z
_atom_site_U_iso_or_equiv
_atom_site_adp_type
_atom_site_calc_flag
_atom_site_refinement_flags_adp
_atom_site_refinement_flags_posn
_atom_site_occupancy
Sb Sb1 0.71168(2) 0.25218(2) 0.68374(2) 0.01672(7) Uani d . . 1
Mn Mn1 0.73502(5) 0.30675(3) 0.16828(5) 0.01170(10) Uani d . . 1
Cl Cl1 0.28170(10) 0.44249(6) 0.64549(10) 0.0286(2) Uani d . . 1
F F1 0.5620(2) 0.30530(17) 0.6987(3) 0.0339(6) Uani d . . 1
O O1 0.5505(3) 0.37093(18) 0.3377(3) 0.0258(6) Uani d . . 1
N N1 0.6844(3) 0.39072(17) 0.0452(3) 0.0141(5) Uani d . . 1
C C1 0.5908(3) 0.3859(2) -0.0375(3) 0.0175(7) Uani d . . 1
H H1 0.540881 0.34067 -0.039681 0.021 Uiso calc U R 1
Cl Cl2 0.33534(12) 0.52021(7) 0.42044(10) 0.0353(3) Uani d . . 1
F F2 0.6245(2) 0.17046(14) 0.6068(2) 0.0283(5) Uani d . . 1
O O2 0.5537(3) 0.18905(17) 0.0799(3) 0.0238(6) Uani d . . 1
N N2 0.8554(3) 0.39332(17) 0.2176(3) 0.0156(5) Uani d . . 1
C C2 0.5641(4) 0.4449(2) -0.1203(3) 0.0216(7) Uani d . . 1
H H2 0.497255 0.439887 -0.178163 0.026 Uiso calc U R 1
F F3 0.8587(2) 0.19645(15) 0.6693(3) 0.0345(6) Uani d . . 1
O O3 0.8252(3) 0.19245(17) 0.3523(3) 0.0256(6) Uani d . . 1
C C3 0.6363(4) 0.5106(2) -0.1170(4) 0.0244(8) Uani d . . 1
H H3 0.619604 0.551665 -0.172466 0.029 Uiso calc U R 1
F F4 0.7970(2) 0.33317(15) 0.7636(2) 0.0276(5) Uani d . . 1
O O4 0.9145(3) 0.24961(19) -0.0146(3) 0.0253(6) Uani d . . 1
C C4 0.7332(4) 0.5162(2) -0.0323(4) 0.0217(7) Uani d . . 1
H H4 0.783728 0.561184 -0.02886 0.026 Uiso calc U R 1
F F5 0.6873(3) 0.20547(17) 0.8348(2) 0.0377(7) Uani d . . 1
C C5 0.7557(3) 0.4555(2) 0.0475(3) 0.0167(6) Uani d . . 1
F F6 0.7354(3) 0.29941(16) 0.5346(2) 0.0365(7) Uani d . . 1
C C6 0.8544(3) 0.4563(2) 0.1436(3) 0.0171(6) Uani d . . 1
C C7 0.9389(4) 0.5161(2) 0.1609(4) 0.0245(8) Uani d . . 1
H H7 0.93942 0.55837 0.10585 0.029 Uiso calc U R 1
C C8 1.0224(4) 0.5137(2) 0.2591(5) 0.0294(9) Uani d . . 1
H H8 1.080845 0.554184 0.272232 0.035 Uiso calc U R 1
C C9 1.0192(4) 0.4514(2) 0.3375(4) 0.0265(8) Uani d . . 1
H H9 1.073837 0.449198 0.406882 0.032 Uiso calc U R 1
C C10 0.9356(4) 0.3923(2) 0.3138(4) 0.0207(7) Uani d . . 1
H H10 0.934729 0.349296 0.367431 0.025 Uiso calc U R 1
C C11 0.6199(3) 0.3465(2) 0.2759(3) 0.0163(6) Uani d . . 1
C C12 0.6229(3) 0.2349(2) 0.1130(3) 0.0156(6) Uani d . . 1
C C13 0.7926(3) 0.2369(2) 0.2825(3) 0.0172(6) Uani d . . 1
C C14 0.8504(3) 0.2708(2) 0.0530(3) 0.0149(6) Uani d . . 1
C C15 0.3455(4) 0.4324(2) 0.5016(4) 0.0249(8) Uani d . . 1
H H15A 0.300625 0.391422 0.455315 0.03 Uiso calc U R 1
H H15B 0.43338 0.416671 0.511346 0.03 Uiso calc U R 1

loop_
_atom_site_aniso_label
_atom_site_aniso_U_11
_atom_site_aniso_U_22
_atom_site_aniso_U_33
_atom_site_aniso_U_12
_atom_site_aniso_U_13
_atom_site_aniso_U_23
Sb1 0.01638(11) 0.01626(11) 0.01737(11) 0.00081(8) -0.00139(8) -0.00048(8)
Mn1 0.0123(2) 0.0106(2) 0.0121(2) 0.00054(17) -0.00073(17) -0.00136(17)
Cl1 0.0335(5) 0.0264(5) 0.0265(5) 0.0009(4) 0.0095(4) 0.0038(4)
F1 0.0218(12) 0.0364(14) 0.0431(16) 0.0094(11) -0.0034(11) -0.0216(12)
O1 0.0221(14) 0.0321(16) 0.0235(14) 0.0014(12) 0.0040(11) -0.0052(12)
N1 0.0167(13) 0.0124(12) 0.0132(12) 0.0013(10) 0.0016(10) 0.0003(10)
C1 0.0207(17) 0.0158(15) 0.0159(15) 0.0033(13) -0.0006(13) -0.0019(12)
Cl2 0.0487(7) 0.0332(5) 0.0235(5) -0.0136(5) -0.0044(4) 0.0067(4)
F2 0.0242(12) 0.0220(12) 0.0382(14) 0.0023(9) -0.0064(10) -0.0130(10)
O2 0.0221(14) 0.0209(13) 0.0280(14) -0.0050(11) -0.0027(11) -0.0025(11)
N2 0.0138(13) 0.0140(13) 0.0189(14) -0.0003(10) 0.0000(11) -0.0039(11)
C2 0.030(2) 0.0205(17) 0.0144(15) 0.0079(15) -0.0022(14) 0.0005(13)
F3 0.0194(12) 0.0216(12) 0.0623(19) 0.0042(10) -0.0025(12) 0.0027(12)
O3 0.0329(16) 0.0224(14) 0.0213(13) 0.0088(12) -0.0007(12) 0.0029(11)
C3 0.038(2) 0.0172(17) 0.0179(17) 0.0070(16) 0.0042(15) 0.0021(13)
F4 0.0287(13) 0.0236(12) 0.0302(13) -0.0108(10) -0.0028(10) -0.0043(10)
O4 0.0210(13) 0.0354(16) 0.0191(13) 0.0024(12) -0.0062(10) -0.0073(12)
C4 0.031(2) 0.0127(15) 0.0214(17) -0.0018(14) 0.0064(15) 0.0007(13)
F5 0.0480(17) 0.0404(16) 0.0243(13) -0.0224(13) -0.0058(12) 0.0112(11)
C5 0.0209(17) 0.0127(14) 0.0166(15) -0.0014(12) 0.0046(13) -0.0025(12)
F6 0.0613(19) 0.0277(13) 0.0210(12) 0.0106(13) 0.0090(12) 0.0040(10)
C6 0.0186(16) 0.0141(15) 0.0189(16) -0.0004(12) 0.0033(13) -0.0046(12)
C7 0.0244(19) 0.0181(17) 0.032(2) -0.0073(14) 0.0084(16) -0.0048(15)
C8 0.0193(18) 0.0216(19) 0.048(3) -0.0062(15) 0.0060(17) -0.0118(18)
C9 0.0171(17) 0.0246(19) 0.037(2) -0.0004(15) -0.0050(16) -0.0108(17)
C10 0.0186(17) 0.0199(17) 0.0232(18) 0.0019(13) -0.0068(14) -0.0050(14)
C11 0.0160(15) 0.0179(16) 0.0147(15) -0.0005(12) -0.0029(12) 0.0007(12)
C12 0.0155(15) 0.0161(15) 0.0151(15) 0.0011(12) 0.0003(12) 0.0001(12)
C13 0.0185(16) 0.0182(16) 0.0149(15) 0.0020(12) -0.0016(12) -0.0026(12)
C14 0.0143(15) 0.0122(14) 0.0179(15) 0.0030(11) -0.0057(12) 0.0000(12)
C15 0.029(2) 0.0198(17) 0.0259(19) -0.0002(15) 0.0049(16) -0.0042(15)

loop_
_atom_type_symbol
_atom_type_description
_atom_type_scat_dispersion_real
_atom_type_scat_dispersion_imag
_atom_type_scat_source
C C 0.0033 0.0016 'International Tables Vol C Tables 4.2.6.8 and 6.1.1.4'
H H 0.0000 0.0000 'International Tables Vol C Tables 4.2.6.8 and 6.1.1.4'
Cl Cl 0.1484 0.1585 'International Tables Vol C Tables 4.2.6.8 and 6.1.1.4'
F F 0.0171 0.0103 'International Tables Vol C Tables 4.2.6.8 and 6.1.1.4'
Mn Mn 0.3368 0.7283 'International Tables Vol C Tables 4.2.6.8 and 6.1.1.4'
N N 0.0061 0.0033 'International Tables Vol C Tables 4.2.6.8 and 6.1.1.4'
O O 0.0106 0.0060 'International Tables Vol C Tables 4.2.6.8 and 6.1.1.4'
Sb Sb -0.5866 1.5461 'International Tables Vol C Tables 4.2.6.8 and 6.1.1.4'

loop_
_geom_angle_atom_site_label_1
_geom_angle_atom_site_label_2
_geom_angle_atom_site_label_3
_geom_angle
F6 Sb1 F3 90.41(13)
F6 Sb1 F1 90.49(14)
F3 Sb1 F1 178.36(12)
F6 Sb1 F5 179.44(14)
F3 Sb1 F5 90.00(14)
F1 Sb1 F5 89.11(14)
F6 Sb1 F4 90.33(13)
F3 Sb1 F4 91.11(12)
F1 Sb1 F4 90.26(12)
F5 Sb1 F4 89.28(12)
F6 Sb1 F2 90.81(13)
F3 Sb1 F2 89.35(11)
F1 Sb1 F2 89.27(11)
F5 Sb1 F2 89.58(12)
F4 Sb1 F2 178.77(12)
C12 Mn1 C13 89.23(16)
C12 Mn1 C11 90.75(16)
C13 Mn1 C11 91.38(16)
C12 Mn1 C14 89.88(15)
C13 Mn1 C14 91.61(15)
C11 Mn1 C14 176.95(15)
C12 Mn1 N2 174.91(14)
C13 Mn1 N2 95.84(14)
C11 Mn1 N2 89.63(14)
C14 Mn1 N2 89.47(14)
C12 Mn1 N1 95.89(14)
C13 Mn1 N1 174.79(15)
C11 Mn1 N1 89.48(14)
C14 Mn1 N1 87.48(13)
N2 Mn1 N1 79.04(12)
C1 N1 C5 118.5(3)
C1 N1 Mn1 125.7(2)
C5 N1 Mn1 115.7(2)
N1 C1 C2 122.3(4)
N1 C1 H1 118.8
C2 C1 H1 118.8
C10 N2 C6 118.3(3)
C10 N2 Mn1 125.9(3)
C6 N2 Mn1 115.8(2)
C3 C2 C1 118.8(4)
C3 C2 H2 120.6
C1 C2 H2 120.6
C2 C3 C4 119.4(4)
C2 C3 H3 120.3
C4 C3 H3 120.3
C3 C4 C5 119.2(4)
C3 C4 H4 120.4
C5 C4 H4 120.4
N1 C5 C4 121.7(4)
N1 C5 C6 114.6(3)
C4 C5 C6 123.7(3)
N2 C6 C7 121.5(4)
N2 C6 C5 114.4(3)
C7 C6 C5 124.1(4)
C8 C7 C6 119.5(4)
C8 C7 H7 120.2
C6 C7 H7 120.2
C9 C8 C7 118.8(4)
C9 C8 H8 120.6
C7 C8 H8 120.6
C8 C9 C10 119.2(4)
C8 C9 H9 120.4
C10 C9 H9 120.4
N2 C10 C9 122.5(4)
N2 C10 H10 118.7
C9 C10 H10 118.7
O1 C11 Mn1 178.5(3)
O2 C12 Mn1 178.8(3)
O3 C13 Mn1 178.0(4)
O4 C14 Mn1 178.5(3)
Cl1 C15 Cl2 110.6(2)
Cl1 C15 H15A 109.5
Cl2 C15 H15A 109.5
Cl1 C15 H15B 109.5
Cl2 C15 H15B 109.5
H15A C15 H15B 108.1

loop_
_geom_bond_atom_site_label_1
_geom_bond_atom_site_label_2
_geom_bond_distance
Sb1 F6 1.860(3)
Sb1 F3 1.870(3)
Sb1 F1 1.873(2)
Sb1 F5 1.876(3)
Sb1 F4 1.878(2)
Sb1 F2 1.883(2)
Mn1 C12 1.826(4)
Mn1 C13 1.836(4)
Mn1 C11 1.879(4)
Mn1 C14 1.914(4)
Mn1 N2 2.044(3)
Mn1 N1 2.048(3)
Cl1 C15 1.760(4)
O1 C11 1.113(5)
N1 C1 1.341(5)
N1 C5 1.359(4)
C1 C2 1.391(5)
C1 H1 0.95
Cl2 C15 1.763(4)
O2 C12 1.140(4)
N2 C10 1.345(5)
N2 C6 1.360(5)
C2 C3 1.379(6)
C2 H2 0.95
O3 C13 1.135(5)
C3 C4 1.381(6)
C3 H3 0.95
O4 C14 1.098(5)
C4 C5 1.386(5)
C4 H4 0.95
C5 C6 1.477(5)
C6 C7 1.389(5)
C7 C8 1.384(7)
C7 H7 0.95
C8 C9 1.383(7)
C8 H8 0.95
C9 C10 1.384(5)
C9 H9 0.95
C10 H10 0.95
C15 H15A 0.99
C15 H15B 0.99

loop_
_geom_hbond_atom_site_label_D
_geom_hbond_atom_site_label_H
_geom_hbond_atom_site_label_A
_geom_hbond_site_symmetry_A
_geom_hbond_distance_DH
_geom_hbond_distance_HA
_geom_hbond_distance_DA
_geom_hbond_angle_DHA
C4 H4 F2 2_655 0.95 2.31 3.200(4) 155.1
C15 H15B O1 . 0.99 2.46 3.095(5) 121.4
C15 H15B Cl2 3_666 0.99 2.81 3.620(5) 139.9
C15 H15A F5 4_565 0.99 2.44 3.430(5) 177.5

loop_
_geom_torsion_atom_site_label_1
_geom_torsion_atom_site_label_2
_geom_torsion_atom_site_label_3
_geom_torsion_atom_site_label_4
_geom_torsion
C5 N1 C1 C2 -0.2(5)
Mn1 N1 C1 C2 -178.3(3)
N1 C1 C2 C3 -0.2(6)
C1 C2 C3 C4 0.2(6)
C2 C3 C4 C5 0.1(6)
C1 N1 C5 C4 0.5(5)
Mn1 N1 C5 C4 178.8(3)
C1 N1 C5 C6 178.5(3)
Mn1 N1 C5 C6 -3.2(4)
C3 C4 C5 N1 -0.4(6)
C3 C4 C5 C6 -178.3(3)
C10 N2 C6 C7 4.2(5)
Mn1 N2 C6 C7 -174.4(3)
C10 N2 C6 C5 -174.5(3)
Mn1 N2 C6 C5 6.9(4)
N1 C5 C6 N2 -2.4(4)
C4 C5 C6 N2 175.6(3)
N1 C5 C6 C7 178.9(3)
C4 C5 C6 C7 -3.1(6)
N2 C6 C7 C8 -3.2(6)
C5 C6 C7 C8 175.4(4)
C6 C7 C8 C9 0.0(6)
C7 C8 C9 C10 2.0(6)
C6 N2 C10 C9 -2.2(6)
Mn1 N2 C10 C9 176.3(3)
C8 C9 C10 N2 -0.9(6)
